data_4305356
loop_
_publ_author_name
'Julia B. H. Strautmann'
'Serena DeBeer George'
'Eberhard Bothe'
'Eckhard Bill'
'Thomas Weyherm\"uller'
'Anja Stammler'
'Hartmut B\"ogge'
'Thorsten Glaser'

_publ_contact_author_address
;     Fakult\"at f. Chemie
      Universit\"at Bielefeld
      33501 Bielefeld
      Germany
;
_publ_contact_author_email thorsten.glaser@uni-bielefeld.de
_publ_contact_author_fax '49 521 106 6003'
_publ_contact_author_name 'Prof. Dr. T. Glaser'
_publ_contact_author_phone '49 521 106 6105'
_publ_section_title
;
Molecular and Electronic Structures of Mononuclear Iron Complexes Using
Strongly Electron-Donating Ligands and their Oxidized Forms
;
_journal_name_full 'Inorganic Chemistry'
_journal_page_first 6804
_journal_page_last 6824
_journal_paper_doi 10.1021/ic800335t
_journal_volume 47
_journal_year 2008
_chemical_formula_moiety '[C34 H54 Fe N3 O5], 0.5 C5H12'
_chemical_formula_sum 'C36.5 H60 Fe N3 O5'
_chemical_formula_weight 676.73
_chemical_name_systematic
; 
 ? 
;
_space_group_IT_number 2
_symmetry_cell_setting triclinic
_symmetry_space_group_name_Hall '-P 1'
_symmetry_space_group_name_H-M 'P -1'
_atom_sites_solution_hydrogens geom
_atom_sites_solution_primary direct
_atom_sites_solution_secondary difmap
_audit_creation_method SHELXL-97
_cell_angle_alpha 98.638(5)
_cell_angle_beta 92.331(5)
_cell_angle_gamma 104.405(5)
_cell_formula_units_Z 4
_cell_length_a 11.5748(3)
_cell_length_b 12.5090(4)
_cell_length_c 28.7323(9)
_cell_measurement_temperature 100(2)
_cell_volume 3970.4(2)
_computing_cell_refinement 'Nonius Collect Software'
_computing_data_collection 'Nonius Collect Software'
_computing_data_reduction 'Nonius Collect Software'
_computing_structure_refinement 'SHELXL-97 (Sheldrick, 1997)'
_computing_structure_solution 'SHELXS-97 (Sheldrick, 1990)'
_diffrn_ambient_temperature 100(2)
_diffrn_measured_fraction_theta_full 0.980
_diffrn_measured_fraction_theta_max 0.980
_diffrn_measurement_device_type 'Nonius Kappa-CCD'
_diffrn_measurement_method '518 images at 0.7 deg. in phi, 519 images at 0.7 deg. in \w, 63 sec./frame'
_diffrn_radiation_monochromator graphite
_diffrn_radiation_source 'rotating anode'
_diffrn_radiation_type MoK\a
_diffrn_radiation_wavelength 0.71073
_diffrn_reflns_av_R_equivalents 0.0353
_diffrn_reflns_av_sigmaI/netI 0.0401
_diffrn_reflns_limit_h_max 16
_diffrn_reflns_limit_h_min -16
_diffrn_reflns_limit_k_max 18
_diffrn_reflns_limit_k_min -18
_diffrn_reflns_limit_l_max 41
_diffrn_reflns_limit_l_min -41
_diffrn_reflns_number 65764
_diffrn_reflns_theta_full 30.99
_diffrn_reflns_theta_max 30.99
_diffrn_reflns_theta_min 2.96
_exptl_absorpt_coefficient_mu 0.420
_exptl_absorpt_correction_T_max 0.96
_exptl_absorpt_correction_T_min 0.6249
_exptl_absorpt_correction_type multi-scan
_exptl_crystal_colour 'dark blue'
_exptl_crystal_density_diffrn 1.132
_exptl_crystal_density_method 'not measured'
_exptl_crystal_description 'tranparent needle fragm.'
_exptl_crystal_F_000 1464
_exptl_crystal_size_max 0.30
_exptl_crystal_size_mid 0.13
_exptl_crystal_size_min 0.10
_refine_diff_density_max 1.901
_refine_diff_density_min -0.991
_refine_diff_density_rms 0.086
_refine_ls_extinction_method none
_refine_ls_goodness_of_fit_ref 1.085
_refine_ls_hydrogen_treatment noref
_refine_ls_matrix_type full
_refine_ls_number_parameters 860
_refine_ls_number_reflns 24806
_refine_ls_number_restraints 78
_refine_ls_restrained_S_all 1.099
_refine_ls_R_factor_all 0.0708
_refine_ls_R_factor_gt 0.0583
_refine_ls_shift/su_max 0.003
_refine_ls_shift/su_mean 0.000
_refine_ls_structure_factor_coef Fsqd
_refine_ls_weighting_details 'w=1/[\s^2^(Fo^2^)+(0.0731P)^2^+4.3552P] where P=(Fo^2^+2Fc^2^)/3'
_refine_ls_weighting_scheme calc
_refine_ls_wR_factor_gt 0.1534
_refine_ls_wR_factor_ref 0.1617
_reflns_number_gt 20887
_reflns_number_total 24806
_reflns_threshold_expression >2sigma(I)
_cod_data_source_file ic800335t-file002_3.cif
_cod_data_source_block ST5026
_cod_depositor_comments
;
The following automatic conversions were performed:
'_symmetry_cell_setting' value 'Triclinic' changed to 'triclinic'
according to '/home/saulius/struct/CIF-dictionaries/cif_core.dic'
dictionary named 'cif_core.dic' version 2.4.1 from 2010-06-29.

Automatic conversion script
Id: cif_fix_enum 1527 2010-12-29 10:47:43Z saulius 

The following automatic conversions were performed:

'_refine_ls_weighting_scheme' value 'calc
w=1/[\s^2^(Fo^2^)+(0.0731P)^2^+4.3552P] where P=(Fo^2^+2Fc^2^)/3' was
changed to 'calc'. New tag '_refine_ls_weighting_details' was
created. The value of the new tag was set to
'w=1/[\s^2^(Fo^2^)+(0.0731P)^2^+4.3552P] where P=(Fo^2^+2Fc^2^)/3'.

Automatic conversion script
Id: cif_fix_values 3143 2015-03-26 13:38:13Z robertas 
;
_cod_original_formula_sum 'C36.50 H60 Fe N3 O5'
_cod_database_code 4305356

loop_
_symmetry_equiv_pos_as_xyz
'x, y, z'
'-x, -y, -z'

loop_
_atom_site_label
_atom_site_type_symbol
_atom_site_fract_x
_atom_site_fract_y
_atom_site_fract_z
_atom_site_U_iso_or_equiv
_atom_site_adp_type
_atom_site_occupancy
_atom_site_calc_flag
_atom_site_refinement_flags
_atom_site_disorder_assembly
_atom_site_disorder_group
Fe1 Fe -0.00248(2) 0.47354(2) 0.705137(9) 0.01379(6) Uani 1 d . . .
O1 O 0.04577(12) 0.61714(11) 0.69051(5) 0.0169(2) Uani 1 d . . .
C1 C 0.03138(17) 0.64025(15) 0.64659(6) 0.0163(3) Uani 1 d . . .
C2 C 0.12934(18) 0.69684(16) 0.62417(7) 0.0191(3) Uani 1 d . . .
C3 C 0.1038(2) 0.72208(18) 0.57960(7) 0.0237(4) Uani 1 d . . .
H3 H 0.1683 0.7619 0.5644 0.028 Uiso 1 calc R . .
C4 C -0.0107(2) 0.69229(18) 0.55615(7) 0.0236(4) Uani 1 d . . .
C5 C -0.10427(19) 0.63279(17) 0.57873(7) 0.0207(4) Uani 1 d . . .
H5 H -0.1828 0.6096 0.5634 0.025 Uiso 1 calc R . .
C6 C -0.08478(17) 0.60671(15) 0.62338(6) 0.0169(3) Uani 1 d . . .
C7 C -0.18650(17) 0.54822(16) 0.64929(7) 0.0176(3) Uani 1 d . . .
H7A H -0.1910 0.5979 0.6791 0.021 Uiso 1 calc R . .
H7B H -0.2626 0.5355 0.6297 0.021 Uiso 1 calc R . .
N8 N -0.17431(15) 0.43821(13) 0.66067(6) 0.0167(3) Uani 1 d . . .
C9 C -0.26816(17) 0.39278(16) 0.69186(7) 0.0191(3) Uani 1 d . . .
H9A H -0.2690 0.3142 0.6938 0.023 Uiso 1 calc R . .
H9B H -0.3477 0.3934 0.6780 0.023 Uiso 1 calc R . .
C10 C -0.24499(17) 0.46156(17) 0.74114(7) 0.0187(3) Uani 1 d . . .
H10A H -0.2592 0.5359 0.7399 0.022 Uiso 1 calc R . .
H10B H -0.3018 0.4239 0.7621 0.022 Uiso 1 calc R . .
N11 N -0.11985(14) 0.47641(13) 0.76129(6) 0.0159(3) Uani 1 d . . .
C12 C -0.11393(17) 0.38081(16) 0.78622(7) 0.0170(3) Uani 1 d . . .
H12A H -0.1407 0.3104 0.7632 0.020 Uiso 1 calc R . .
H12B H -0.1713 0.3774 0.8109 0.020 Uiso 1 calc R . .
C13 C 0.00838(17) 0.38597(15) 0.80912(6) 0.0162(3) Uani 1 d . . .
C14 C 0.01092(19) 0.33814(17) 0.85013(7) 0.0207(4) Uani 1 d . . .
H14 H -0.0622 0.3088 0.8631 0.025 Uiso 1 calc R . .
C15 C 0.1181(2) 0.33252(18) 0.87237(7) 0.0228(4) Uani 1 d . . .
C16 C 0.22420(19) 0.37916(17) 0.85272(7) 0.0204(4) Uani 1 d . . .
H16 H 0.2979 0.3764 0.8676 0.025 Uiso 1 calc R . .
C17 C 0.22731(17) 0.42946(15) 0.81247(7) 0.0171(3) Uani 1 d . . .
O18 O 0.11600(12) 0.47901(12) 0.75131(5) 0.0176(3) Uani 1 d . . .
C18 C 0.11636(17) 0.43106(15) 0.79007(6) 0.0159(3) Uani 1 d . . .
C19 C 0.25749(19) 0.72612(18) 0.64708(8) 0.0237(4) Uani 1 d . . .
C20 C 0.3497(2) 0.7837(2) 0.61571(12) 0.0400(6) Uani 1 d . . .
H20A H 0.4301 0.8008 0.6317 0.060 Uiso 1 calc R . .
H20B H 0.3318 0.8532 0.6097 0.060 Uiso 1 calc R . .
H20C H 0.3461 0.7338 0.5856 0.060 Uiso 1 calc R . .
C21 C 0.2921(2) 0.61901(18) 0.65588(9) 0.0261(4) Uani 1 d . . .
H21A H 0.3742 0.6389 0.6705 0.039 Uiso 1 calc R . .
H21B H 0.2869 0.5688 0.6258 0.039 Uiso 1 calc R . .
H21C H 0.2373 0.5812 0.6769 0.039 Uiso 1 calc R . .
C22 C 0.2705(2) 0.8064(2) 0.69425(10) 0.0331(5) Uani 1 d . . .
H22A H 0.3530 0.8240 0.7083 0.050 Uiso 1 calc R . .
H22B H 0.2157 0.7709 0.7159 0.050 Uiso 1 calc R . .
H22C H 0.2511 0.8756 0.6887 0.050 Uiso 1 calc R . .
C23 C -0.0344(2) 0.7194(2) 0.50672(8) 0.0309(5) Uani 1 d . . .
C24 C -0.1269(3) 0.7899(3) 0.50857(10) 0.0497(8) Uani 1 d . . .
H24A H -0.2004 0.7490 0.5204 0.074 Uiso 1 calc R . .
H24B H -0.1450 0.8040 0.4768 0.074 Uiso 1 calc R . .
H24C H -0.0940 0.8613 0.5297 0.074 Uiso 1 calc R . .
C25 C 0.0784(3) 0.7861(3) 0.48813(9) 0.0418(6) Uani 1 d . . .
H25A H 0.0587 0.8012 0.4567 0.063 Uiso 1 calc R . .
H25B H 0.1384 0.7427 0.4861 0.063 Uiso 1 calc R . .
H25C H 0.1106 0.8570 0.5096 0.063 Uiso 1 calc R . .
C26 C -0.0844(3) 0.6093(3) 0.47202(9) 0.0440(7) Uani 1 d . . .
H26A H -0.1569 0.5656 0.4835 0.066 Uiso 1 calc R . .
H26B H -0.0243 0.5660 0.4696 0.066 Uiso 1 calc R . .
H26C H -0.1037 0.6260 0.4408 0.066 Uiso 1 calc R . .
C27 C 0.1222(2) 0.2806(2) 0.91743(8) 0.0323(5) Uani 1 d D . .
C28 C 0.1947(4) 0.1883(3) 0.90832(15) 0.0458(9) Uani 0.685(4) d PD A 1
H28A H 0.1524 0.1288 0.8827 0.069 Uiso 0.685(4) calc PR A 1
H28B H 0.2019 0.1566 0.9372 0.069 Uiso 0.685(4) calc PR A 1
H28C H 0.2747 0.2225 0.8995 0.069 Uiso 0.685(4) calc PR A 1
C29 C 0.1911(5) 0.3687(4) 0.95684(13) 0.0625(15) Uani 0.685(4) d PD A 1
H29A H 0.2694 0.4042 0.9468 0.094 Uiso 0.685(4) calc PR A 1
H29B H 0.2024 0.3342 0.9846 0.094 Uiso 0.685(4) calc PR A 1
H29C H 0.1467 0.4253 0.9649 0.094 Uiso 0.685(4) calc PR A 1
C30 C -0.0011(4) 0.2195(5) 0.92876(19) 0.073(2) Uani 0.685(4) d PD A 1
H30A H -0.0403 0.1637 0.9014 0.110 Uiso 0.685(4) calc PR A 1
H30B H -0.0491 0.2732 0.9363 0.110 Uiso 0.685(4) calc PR A 1
H30C H 0.0064 0.1820 0.9559 0.110 Uiso 0.685(4) calc PR A 1
C28X C 0.2464(6) 0.2798(7) 0.9367(3) 0.0458(9) Uani 0.315(4) d PD A 2
H28D H 0.2993 0.3557 0.9407 0.069 Uiso 0.315(4) calc PR A 2
H28E H 0.2787 0.2294 0.9145 0.069 Uiso 0.315(4) calc PR A 2
H28F H 0.2413 0.2539 0.9673 0.069 Uiso 0.315(4) calc PR A 2
C29X C 0.0719(10) 0.3547(8) 0.9571(3) 0.0625(15) Uani 0.315(4) d PD A 2
H29D H 0.1230 0.4314 0.9626 0.094 Uiso 0.315(4) calc PR A 2
H29E H 0.0713 0.3234 0.9864 0.094 Uiso 0.315(4) calc PR A 2
H29F H -0.0098 0.3552 0.9469 0.094 Uiso 0.315(4) calc PR A 2
C30X C 0.0387(8) 0.1632(6) 0.9109(4) 0.073(2) Uani 0.315(4) d PD A 2
H30D H -0.0409 0.1647 0.8985 0.110 Uiso 0.315(4) calc PR A 2
H30E H 0.0328 0.1370 0.9414 0.110 Uiso 0.315(4) calc PR A 2
H30F H 0.0705 0.1124 0.8887 0.110 Uiso 0.315(4) calc PR A 2
C31 C 0.34568(17) 0.48156(16) 0.79237(7) 0.0182(3) Uani 1 d . . .
C32 C 0.3499(2) 0.42182(18) 0.74169(7) 0.0225(4) Uani 1 d . . .
H32A H 0.2813 0.4267 0.7218 0.034 Uiso 1 calc R . .
H32B H 0.3469 0.3430 0.7422 0.034 Uiso 1 calc R . .
H32C H 0.4243 0.4578 0.7289 0.034 Uiso 1 calc R . .
C33 C 0.35918(19) 0.60749(17) 0.79254(8) 0.0231(4) Uani 1 d . . .
H33A H 0.2911 0.6174 0.7738 0.035 Uiso 1 calc R . .
H33B H 0.4336 0.6394 0.7788 0.035 Uiso 1 calc R . .
H33C H 0.3615 0.6457 0.8251 0.035 Uiso 1 calc R . .
C34 C 0.45478(19) 0.47176(19) 0.82222(8) 0.0250(4) Uani 1 d . . .
H34A H 0.5283 0.5058 0.8084 0.038 Uiso 1 calc R . .
H34B H 0.4500 0.3926 0.8227 0.038 Uiso 1 calc R . .
H34C H 0.4556 0.5106 0.8545 0.038 Uiso 1 calc R . .
C35 C -0.18950(19) 0.35798(17) 0.61580(7) 0.0223(4) Uani 1 d . . .
H35A H -0.1283 0.3870 0.5951 0.033 Uiso 1 calc R . .
H35B H -0.2691 0.3483 0.6002 0.033 Uiso 1 calc R . .
H35C H -0.1811 0.2857 0.6226 0.033 Uiso 1 calc R . .
C36 C -0.0812(2) 0.58379(16) 0.79470(7) 0.0215(4) Uani 1 d . . .
H36A H 0.0009 0.5936 0.8079 0.032 Uiso 1 calc R . .
H36B H -0.1347 0.5828 0.8203 0.032 Uiso 1 calc R . .
H36C H -0.0842 0.6458 0.7779 0.032 Uiso 1 calc R . .
N40 N 0.03494(15) 0.29553(14) 0.65614(6) 0.0186(3) Uani 1 d . . .
O41 O 0.07671(13) 0.39494(12) 0.64790(5) 0.0195(3) Uani 1 d . . .
O42 O -0.03212(13) 0.28763(12) 0.69056(5) 0.0193(3) Uani 1 d . . .
O43 O 0.05608(16) 0.21425(13) 0.63256(6) 0.0276(3) Uani 1 d . . .
Fe2 Fe 0.21830(2) 0.06763(2) 0.258380(9) 0.01342(6) Uani 1 d . . .
O51 O 0.28115(12) -0.05663(11) 0.25418(5) 0.0167(2) Uani 1 d . . .
C51 C 0.36247(16) -0.06943(15) 0.28657(6) 0.0152(3) Uani 1 d . . .
C52 C 0.47114(17) -0.09317(15) 0.27312(7) 0.0162(3) Uani 1 d . . .
C53 C 0.54626(17) -0.11152(16) 0.30872(7) 0.0186(3) Uani 1 d . . .
H53 H 0.6184 -0.1296 0.3001 0.022 Uiso 1 calc R . .
C54 C 0.52202(17) -0.10498(17) 0.35641(7) 0.0190(3) Uani 1 d . . .
C55 C 0.41626(17) -0.07774(16) 0.36845(7) 0.0183(3) Uani 1 d . . .
H55 H 0.3979 -0.0708 0.4005 0.022 Uiso 1 calc R . .
C56 C 0.33656(16) -0.06036(15) 0.33420(6) 0.0156(3) Uani 1 d . . .
C57 C 0.21743(17) -0.03976(15) 0.34654(6) 0.0161(3) Uani 1 d . . .
H57A H 0.1525 -0.1008 0.3285 0.019 Uiso 1 calc R . .
H57B H 0.2092 -0.0423 0.3806 0.019 Uiso 1 calc R . .
N58 N 0.20229(14) 0.07029(13) 0.33629(5) 0.0151(3) Uani 1 d . . .
C59 C 0.07805(17) 0.07892(17) 0.34328(7) 0.0177(3) Uani 1 d . . .
H59A H 0.0735 0.1563 0.3418 0.021 Uiso 1 calc R . .
H59B H 0.0570 0.0623 0.3750 0.021 Uiso 1 calc R . .
C60 C -0.01115(17) -0.00209(16) 0.30581(7) 0.0175(3) Uani 1 d . . .
H60A H -0.0179 -0.0797 0.3111 0.021 Uiso 1 calc R . .
H60B H -0.0909 0.0128 0.3086 0.021 Uiso 1 calc R . .
N61 N 0.02652(14) 0.00928(13) 0.25735(5) 0.0152(3) Uani 1 d . . .
C62 C -0.02419(17) 0.09557(16) 0.23911(6) 0.0162(3) Uani 1 d . . .
H62A H 0.0084 0.1681 0.2602 0.019 Uiso 1 calc R . .
H62B H -0.1120 0.0745 0.2410 0.019 Uiso 1 calc R . .
C63 C 0.00065(17) 0.11177(15) 0.18897(6) 0.0158(3) Uani 1 d . . .
C64 C -0.09049(18) 0.13452(16) 0.16157(7) 0.0194(3) Uani 1 d . . .
H64 H -0.1653 0.1331 0.1742 0.023 Uiso 1 calc R . .
C65 C -0.0743(2) 0.15911(17) 0.11636(7) 0.0217(4) Uani 1 d . . .
C66 C 0.0383(2) 0.16105(17) 0.09933(7) 0.0222(4) Uani 1 d . . .
H66 H 0.0516 0.1799 0.0688 0.027 Uiso 1 calc R . .
C67 C 0.13129(18) 0.13703(16) 0.12451(7) 0.0186(3) Uani 1 d . . .
O68 O 0.19543(12) 0.08063(12) 0.19520(5) 0.0178(3) Uani 1 d . . .
C68 C 0.11078(17) 0.11017(15) 0.17043(6) 0.0164(3) Uani 1 d . . .
C69 C 0.50280(17) -0.10012(16) 0.22136(7) 0.0176(3) Uani 1 d . . .
C70 C 0.62777(19) -0.11978(19) 0.21562(8) 0.0236(4) Uani 1 d . . .
H70A H 0.6879 -0.0582 0.2350 0.035 Uiso 1 calc R . .
H70B H 0.6449 -0.1231 0.1824 0.035 Uiso 1 calc R . .
H70C H 0.6302 -0.1906 0.2258 0.035 Uiso 1 calc R . .
C71 C 0.4109(2) -0.19829(18) 0.19044(8) 0.0239(4) Uani 1 d . . .
H71A H 0.3304 -0.1876 0.1935 0.036 Uiso 1 calc R . .
H71B H 0.4146 -0.2686 0.2008 0.036 Uiso 1 calc R . .
H71C H 0.4293 -0.2011 0.1574 0.036 Uiso 1 calc R . .
C72 C 0.5029(2) 0.00890(17) 0.20228(7) 0.0220(4) Uani 1 d . . .
H72A H 0.4244 0.0245 0.2053 0.033 Uiso 1 calc R . .
H72B H 0.5196 0.0003 0.1690 0.033 Uiso 1 calc R . .
H72C H 0.5647 0.0711 0.2205 0.033 Uiso 1 calc R . .
C73 C 0.60817(19) -0.13145(18) 0.39259(7) 0.0224(4) Uani 1 d . . .
C74 C 0.5934(2) -0.2587(2) 0.38485(10) 0.0348(5) Uani 1 d . . .
H74A H 0.6090 -0.2841 0.3523 0.052 Uiso 1 calc R . .
H74B H 0.5115 -0.2967 0.3904 0.052 Uiso 1 calc R . .
H74C H 0.6502 -0.2763 0.4068 0.052 Uiso 1 calc R . .
C75 C 0.5836(3) -0.0926(3) 0.44335(9) 0.0443(7) Uani 1 d . . .
H75A H 0.5003 -0.1277 0.4483 0.066 Uiso 1 calc R . .
H75B H 0.5972 -0.0111 0.4490 0.066 Uiso 1 calc R . .
H75C H 0.6374 -0.1143 0.4653 0.066 Uiso 1 calc R . .
C76 C 0.7390(2) -0.0748(2) 0.38638(10) 0.0326(5) Uani 1 d . . .
H76A H 0.7572 -0.0984 0.3540 0.049 Uiso 1 calc R . .
H76B H 0.7917 -0.0965 0.4087 0.049 Uiso 1 calc R . .
H76C H 0.7516 0.0066 0.3924 0.049 Uiso 1 calc R . .
C77 C -0.1727(2) 0.1850(2) 0.08576(8) 0.0292(5) Uani 1 d . . .
C78 C -0.1888(3) 0.1119(3) 0.03681(9) 0.0477(8) Uani 1 d . . .
H78A H -0.2118 0.0327 0.0402 0.072 Uiso 1 calc R . .
H78B H -0.1133 0.1278 0.0217 0.072 Uiso 1 calc R . .
H78C H -0.2514 0.1284 0.0173 0.072 Uiso 1 calc R . .
C79 C -0.1370(4) 0.3082(3) 0.08104(17) 0.0755(14) Uani 1 d . . .
H79A H -0.0591 0.3256 0.0678 0.113 Uiso 1 calc R . .
H79B H -0.1316 0.3541 0.1122 0.113 Uiso 1 calc R . .
H79C H -0.1972 0.3241 0.0601 0.113 Uiso 1 calc R . .
C80 C -0.2940(3) 0.1574(3) 0.10640(10) 0.0521(9) Uani 1 d . . .
H80A H -0.3168 0.0780 0.1094 0.078 Uiso 1 calc R . .
H80B H -0.3544 0.1733 0.0855 0.078 Uiso 1 calc R . .
H80C H -0.2887 0.2032 0.1376 0.078 Uiso 1 calc R . .
C81 C 0.25308(19) 0.14127(18) 0.10442(7) 0.0218(4) Uani 1 d . . .
C82 C 0.3526(2) 0.2278(2) 0.13732(8) 0.0307(5) Uani 1 d . . .
H82A H 0.4301 0.2302 0.1244 0.046 Uiso 1 calc R . .
H82B H 0.3541 0.2063 0.1687 0.046 Uiso 1 calc R . .
H82C H 0.3370 0.3018 0.1398 0.046 Uiso 1 calc R . .
C83 C 0.2794(2) 0.0256(2) 0.09877(8) 0.0271(4) Uani 1 d . . .
H83A H 0.3573 0.0302 0.0859 0.041 Uiso 1 calc R . .
H83B H 0.2169 -0.0285 0.0772 0.041 Uiso 1 calc R . .
H83C H 0.2807 0.0013 0.1296 0.041 Uiso 1 calc R . .
C84 C 0.2571(2) 0.1770(2) 0.05535(8) 0.0329(5) Uani 1 d . . .
H84A H 0.3358 0.1788 0.0437 0.049 Uiso 1 calc R . .
H84B H 0.2430 0.2517 0.0578 0.049 Uiso 1 calc R . .
H84C H 0.1950 0.1234 0.0334 0.049 Uiso 1 calc R . .
C85 C 0.28631(18) 0.16153(17) 0.36933(7) 0.0200(4) Uani 1 d . . .
H85A H 0.3686 0.1568 0.3651 0.030 Uiso 1 calc R . .
H85B H 0.2682 0.1541 0.4019 0.030 Uiso 1 calc R . .
H85C H 0.2777 0.2340 0.3629 0.030 Uiso 1 calc R . .
C86 C -0.01688(18) -0.10043(16) 0.22560(7) 0.0194(3) Uani 1 d . . .
H86A H 0.0079 -0.0928 0.1938 0.029 Uiso 1 calc R . .
H86B H -0.1044 -0.1246 0.2244 0.029 Uiso 1 calc R . .
H86C H 0.0172 -0.1561 0.2377 0.029 Uiso 1 calc R . .
N90 N 0.34564(15) 0.27202(14) 0.28013(6) 0.0179(3) Uani 1 d . . .
O91 O 0.39075(13) 0.18806(12) 0.27338(5) 0.0192(3) Uani 1 d . . .
O92 O 0.23051(12) 0.24712(11) 0.27653(5) 0.0179(3) Uani 1 d . . .
O93 O 0.40601(14) 0.36809(12) 0.28957(6) 0.0261(3) Uani 1 d . . .
C100 C -0.4164(8) 0.3729(8) -0.0561(3) 0.069(3) Uani 0.40 d PD B 1
H10C H -0.4655 0.3437 -0.0865 0.082 Uiso 0.40 calc PR B 1
H10D H -0.4255 0.4489 -0.0447 0.082 Uiso 0.40 calc PR B 1
C101 C -0.4612(8) 0.2959(7) -0.0199(3) 0.0552(15) Uani 0.40 d PD B 1
H10N H -0.4036 0.3158 0.0084 0.066 Uiso 0.40 calc PR B 1
H10O H -0.5394 0.3055 -0.0098 0.066 Uiso 0.40 calc PR B 1
C102 C -0.474(2) 0.1761(7) -0.0422(6) 0.061(2) Uani 0.40 d PD B 1
H10E H -0.5019 0.1268 -0.0192 0.091 Uiso 0.40 calc PR B 1
H10F H -0.3965 0.1672 -0.0520 0.091 Uiso 0.40 calc PR B 1
H10G H -0.5324 0.1565 -0.0698 0.091 Uiso 0.40 calc PR B 1
C103 C -0.2874(8) 0.3794(9) -0.0636(4) 0.0570(16) Uani 0.40 d PD B 1
H10H H -0.2807 0.3062 -0.0803 0.068 Uiso 0.40 calc PR B 1
H10I H -0.2409 0.3949 -0.0326 0.068 Uiso 0.40 calc PR B 1
C104 C -0.2343(11) 0.4702(10) -0.0923(5) 0.073(2) Uani 0.40 d PD B 1
H10J H -0.1503 0.4719 -0.0963 0.109 Uiso 0.40 calc PR B 1
H10K H -0.2394 0.5430 -0.0756 0.109 Uiso 0.40 calc PR B 1
H10L H -0.2790 0.4543 -0.1233 0.109 Uiso 0.40 calc PR B 1
C110 C -0.3008(11) 0.3483(10) -0.0593(5) 0.069(3) Uani 0.30 d PD C 2
H11A H -0.2484 0.3582 -0.0301 0.082 Uiso 0.30 calc PR C 2
H11B H -0.2776 0.2948 -0.0838 0.082 Uiso 0.30 calc PR C 2
C111 C -0.4345(10) 0.3043(9) -0.0499(4) 0.0552(15) Uani 0.30 d PD C 2
H11N H -0.4579 0.2215 -0.0542 0.066 Uiso 0.30 calc PR C 2
H11O H -0.4875 0.3292 -0.0714 0.066 Uiso 0.30 calc PR C 2
C112 C -0.4418(11) 0.3569(9) 0.0035(4) 0.061(2) Uani 0.30 d PD C 2
H11C H -0.5243 0.3331 0.0122 0.091 Uiso 0.30 calc PR C 2
H11D H -0.4171 0.4387 0.0071 0.091 Uiso 0.30 calc PR C 2
H11E H -0.3886 0.3313 0.0242 0.091 Uiso 0.30 calc PR C 2
C113 C -0.2890(9) 0.4613(10) -0.0762(5) 0.0570(16) Uani 0.30 d PD C 2
H11F H -0.3325 0.4496 -0.1077 0.068 Uiso 0.30 calc PR C 2
H11G H -0.3240 0.5104 -0.0538 0.068 Uiso 0.30 calc PR C 2
C114 C -0.1557(10) 0.5159(11) -0.0788(5) 0.073(2) Uani 0.30 d PD C 2
H11H H -0.1466 0.5878 -0.0898 0.109 Uiso 0.30 calc PR C 2
H11I H -0.1217 0.4666 -0.1008 0.109 Uiso 0.30 calc PR C 2
H11J H -0.1136 0.5284 -0.0474 0.109 Uiso 0.30 calc PR C 2
C120 C -0.4032(13) 0.3668(10) -0.0418(4) 0.069(3) Uani 0.30 d PD D 3
H12C H -0.4299 0.3792 -0.0095 0.082 Uiso 0.30 calc PR D 3
H12D H -0.3251 0.3483 -0.0394 0.082 Uiso 0.30 calc PR D 3
C121 C -0.4967(10) 0.2689(8) -0.0733(4) 0.0552(15) Uani 0.30 d PD D 3
H12N H -0.5776 0.2819 -0.0723 0.066 Uiso 0.30 calc PR D 3
H12O H -0.4756 0.2612 -0.1064 0.066 Uiso 0.30 calc PR D 3
C122 C -0.493(3) 0.1625(9) -0.0522(8) 0.061(2) Uani 0.30 d PD D 3
H12E H -0.5519 0.0977 -0.0700 0.091 Uiso 0.30 calc PR D 3
H12F H -0.5111 0.1727 -0.0190 0.091 Uiso 0.30 calc PR D 3
H12G H -0.4126 0.1499 -0.0541 0.091 Uiso 0.30 calc PR D 3
C123 C -0.3908(10) 0.4706(8) -0.0636(4) 0.0570(16) Uani 0.30 d PD D 3
H12H H -0.3812 0.5366 -0.0386 0.068 Uiso 0.30 calc PR D 3
H12I H -0.4635 0.4637 -0.0844 0.068 Uiso 0.30 calc PR D 3
C124 C -0.2796(14) 0.4855(15) -0.0928(7) 0.073(2) Uani 0.30 d PD D 3
H12J H -0.2705 0.5530 -0.1072 0.109 Uiso 0.30 calc PR D 3
H12K H -0.2900 0.4201 -0.1176 0.109 Uiso 0.30 calc PR D 3
H12L H -0.2079 0.4927 -0.0719 0.109 Uiso 0.30 calc PR D 3

loop_
_atom_site_aniso_label
_atom_site_aniso_U_11
_atom_site_aniso_U_22
_atom_site_aniso_U_33
_atom_site_aniso_U_23
_atom_site_aniso_U_13
_atom_site_aniso_U_12
Fe1 0.01432(12) 0.01354(12) 0.01457(12) 0.00429(9) 0.00151(9) 0.00432(9)
O1 0.0194(6) 0.0152(6) 0.0167(6) 0.0055(5) -0.0004(5) 0.0040(5)
C1 0.0201(8) 0.0139(7) 0.0172(8) 0.0044(6) 0.0029(6) 0.0074(6)
C2 0.0209(9) 0.0176(8) 0.0226(9) 0.0078(7) 0.0048(7) 0.0088(7)
C3 0.0298(10) 0.0241(9) 0.0237(9) 0.0108(8) 0.0106(8) 0.0137(8)
C4 0.0338(11) 0.0261(10) 0.0174(8) 0.0073(7) 0.0060(8) 0.0172(9)
C5 0.0253(9) 0.0239(9) 0.0162(8) 0.0028(7) 0.0004(7) 0.0132(8)
C6 0.0201(8) 0.0168(8) 0.0162(8) 0.0033(6) 0.0023(6) 0.0089(7)
C7 0.0186(8) 0.0166(8) 0.0194(8) 0.0040(6) 0.0007(6) 0.0076(7)
N8 0.0173(7) 0.0148(7) 0.0182(7) 0.0020(5) 0.0012(6) 0.0050(6)
C9 0.0139(8) 0.0195(8) 0.0230(9) 0.0048(7) 0.0006(7) 0.0023(7)
C10 0.0149(8) 0.0223(9) 0.0214(8) 0.0067(7) 0.0033(6) 0.0073(7)
N11 0.0157(7) 0.0147(7) 0.0182(7) 0.0032(5) 0.0023(5) 0.0050(5)
C12 0.0176(8) 0.0173(8) 0.0177(8) 0.0066(6) 0.0029(6) 0.0049(6)
C13 0.0171(8) 0.0157(8) 0.0162(8) 0.0042(6) 0.0010(6) 0.0043(6)
C14 0.0221(9) 0.0224(9) 0.0185(8) 0.0076(7) 0.0030(7) 0.0049(7)
C15 0.0258(10) 0.0250(10) 0.0187(8) 0.0091(7) 0.0006(7) 0.0054(8)
C16 0.0228(9) 0.0211(9) 0.0184(8) 0.0055(7) -0.0019(7) 0.0068(7)
C17 0.0182(8) 0.0158(8) 0.0175(8) 0.0030(6) 0.0005(6) 0.0045(6)
O18 0.0161(6) 0.0206(6) 0.0174(6) 0.0080(5) 0.0016(5) 0.0044(5)
C18 0.0187(8) 0.0134(7) 0.0158(8) 0.0038(6) 0.0010(6) 0.0035(6)
C19 0.0181(9) 0.0212(9) 0.0348(11) 0.0114(8) 0.0058(8) 0.0062(7)
C20 0.0232(11) 0.0437(14) 0.0641(18) 0.0339(13) 0.0165(11) 0.0121(10)
C21 0.0205(9) 0.0244(10) 0.0374(12) 0.0114(9) 0.0026(8) 0.0094(8)
C22 0.0221(10) 0.0241(10) 0.0489(14) 0.0000(10) -0.0023(10) 0.0023(8)
C23 0.0448(14) 0.0409(13) 0.0171(9) 0.0110(8) 0.0084(9) 0.0255(11)
C24 0.073(2) 0.074(2) 0.0274(12) 0.0257(13) 0.0145(13) 0.0536(18)
C25 0.0618(18) 0.0478(15) 0.0258(11) 0.0202(11) 0.0146(11) 0.0224(14)
C26 0.0630(19) 0.0541(17) 0.0177(10) 0.0068(10) 0.0060(11) 0.0193(15)
C27 0.0346(12) 0.0414(13) 0.0230(10) 0.0187(9) -0.0011(9) 0.0066(10)
C28 0.067(3) 0.045(2) 0.0349(18) 0.0224(15) 0.0019(17) 0.0232(19)
C29 0.119(4) 0.053(2) 0.0174(14) 0.0107(15) -0.007(2) 0.024(3)
C30 0.046(3) 0.128(6) 0.061(3) 0.075(4) 0.012(2) 0.014(3)
C28X 0.067(3) 0.045(2) 0.0349(18) 0.0224(15) 0.0019(17) 0.0232(19)
C29X 0.119(4) 0.053(2) 0.0174(14) 0.0107(15) -0.007(2) 0.024(3)
C30X 0.046(3) 0.128(6) 0.061(3) 0.075(4) 0.012(2) 0.014(3)
C31 0.0169(8) 0.0173(8) 0.0218(8) 0.0040(7) 0.0021(7) 0.0061(7)
C32 0.0252(10) 0.0231(9) 0.0223(9) 0.0051(7) 0.0055(7) 0.0103(8)
C33 0.0207(9) 0.0180(9) 0.0303(10) 0.0042(7) 0.0017(8) 0.0044(7)
C34 0.0183(9) 0.0284(10) 0.0300(10) 0.0057(8) -0.0004(8) 0.0088(8)
C35 0.0227(9) 0.0199(9) 0.0216(9) -0.0026(7) -0.0028(7) 0.0049(7)
C36 0.0273(10) 0.0161(8) 0.0212(9) 0.0011(7) 0.0032(7) 0.0068(7)
N40 0.0216(8) 0.0187(7) 0.0187(7) 0.0054(6) 0.0033(6) 0.0095(6)
O41 0.0238(7) 0.0165(6) 0.0197(6) 0.0064(5) 0.0048(5) 0.0055(5)
O42 0.0219(7) 0.0182(6) 0.0201(6) 0.0060(5) 0.0071(5) 0.0070(5)
O43 0.0400(9) 0.0211(7) 0.0274(8) 0.0043(6) 0.0117(7) 0.0170(7)
Fe2 0.01356(12) 0.01452(12) 0.01392(11) 0.00347(9) 0.00315(9) 0.00585(9)
O51 0.0180(6) 0.0185(6) 0.0165(6) 0.0032(5) 0.0025(5) 0.0096(5)
C51 0.0153(8) 0.0129(7) 0.0187(8) 0.0033(6) 0.0026(6) 0.0055(6)
C52 0.0158(8) 0.0149(8) 0.0195(8) 0.0044(6) 0.0042(6) 0.0054(6)
C53 0.0159(8) 0.0193(8) 0.0235(9) 0.0059(7) 0.0045(7) 0.0080(7)
C54 0.0173(8) 0.0211(9) 0.0213(8) 0.0068(7) 0.0023(7) 0.0080(7)
C55 0.0195(9) 0.0187(8) 0.0186(8) 0.0048(7) 0.0031(7) 0.0071(7)
C56 0.0158(8) 0.0146(8) 0.0181(8) 0.0043(6) 0.0039(6) 0.0060(6)
C57 0.0163(8) 0.0177(8) 0.0176(8) 0.0063(6) 0.0048(6) 0.0081(6)
N58 0.0147(7) 0.0158(7) 0.0161(7) 0.0023(5) 0.0034(5) 0.0064(5)
C59 0.0170(8) 0.0229(9) 0.0168(8) 0.0046(7) 0.0052(6) 0.0103(7)
C60 0.0147(8) 0.0221(9) 0.0185(8) 0.0080(7) 0.0051(6) 0.0065(7)
N61 0.0169(7) 0.0148(7) 0.0153(7) 0.0042(5) 0.0027(5) 0.0057(6)
C62 0.0158(8) 0.0179(8) 0.0173(8) 0.0048(6) 0.0025(6) 0.0073(6)
C63 0.0192(8) 0.0142(8) 0.0145(7) 0.0028(6) 0.0005(6) 0.0049(6)
C64 0.0213(9) 0.0195(8) 0.0183(8) 0.0015(7) 0.0001(7) 0.0084(7)
C65 0.0281(10) 0.0211(9) 0.0174(8) 0.0025(7) -0.0023(7) 0.0102(8)
C66 0.0322(11) 0.0214(9) 0.0149(8) 0.0047(7) 0.0014(7) 0.0097(8)
C67 0.0238(9) 0.0168(8) 0.0154(8) 0.0031(6) 0.0027(7) 0.0052(7)
O68 0.0177(6) 0.0230(7) 0.0155(6) 0.0063(5) 0.0035(5) 0.0085(5)
C68 0.0193(8) 0.0128(7) 0.0170(8) 0.0020(6) 0.0008(6) 0.0045(6)
C69 0.0171(8) 0.0182(8) 0.0195(8) 0.0040(6) 0.0060(6) 0.0071(7)
C70 0.0192(9) 0.0281(10) 0.0274(10) 0.0070(8) 0.0098(7) 0.0104(8)
C71 0.0251(10) 0.0221(9) 0.0232(9) -0.0010(7) 0.0071(8) 0.0055(8)
C72 0.0279(10) 0.0202(9) 0.0216(9) 0.0075(7) 0.0086(7) 0.0095(8)
C73 0.0199(9) 0.0278(10) 0.0232(9) 0.0085(8) 0.0008(7) 0.0107(8)
C74 0.0373(13) 0.0289(11) 0.0409(13) 0.0164(10) -0.0084(10) 0.0093(10)
C75 0.0391(14) 0.082(2) 0.0229(11) 0.0058(12) -0.0019(10) 0.0380(15)
C76 0.0194(10) 0.0362(12) 0.0472(14) 0.0199(11) -0.0016(9) 0.0097(9)
C77 0.0348(12) 0.0378(12) 0.0196(9) 0.0053(8) -0.0039(8) 0.0187(10)
C78 0.0400(15) 0.084(2) 0.0217(11) -0.0020(13) -0.0030(10) 0.0285(15)
C79 0.091(3) 0.0441(18) 0.092(3) 0.0235(19) -0.048(2) 0.0210(19)
C80 0.0441(16) 0.098(3) 0.0295(13) 0.0148(15) 0.0019(11) 0.0455(18)
C81 0.0234(9) 0.0259(10) 0.0168(8) 0.0060(7) 0.0052(7) 0.0055(8)
C82 0.0252(11) 0.0333(12) 0.0286(11) 0.0069(9) 0.0052(8) -0.0029(9)
C83 0.0291(11) 0.0339(11) 0.0213(9) 0.0043(8) 0.0077(8) 0.0130(9)
C84 0.0352(12) 0.0438(14) 0.0230(10) 0.0151(9) 0.0096(9) 0.0097(10)
C85 0.0208(9) 0.0210(9) 0.0179(8) 0.0006(7) 0.0017(7) 0.0063(7)
C86 0.0193(9) 0.0158(8) 0.0223(9) 0.0020(7) 0.0011(7) 0.0040(7)
N90 0.0176(7) 0.0176(7) 0.0204(7) 0.0052(6) 0.0049(6) 0.0063(6)
O91 0.0180(6) 0.0187(6) 0.0238(7) 0.0047(5) 0.0049(5) 0.0090(5)
O92 0.0137(6) 0.0169(6) 0.0242(7) 0.0038(5) 0.0034(5) 0.0050(5)
O93 0.0198(7) 0.0157(6) 0.0414(9) 0.0049(6) 0.0040(6) 0.0018(5)
C100 0.062(4) 0.098(5) 0.027(4) -0.015(4) 0.015(3) -0.001(4)
C101 0.067(4) 0.060(4) 0.043(3) 0.008(3) 0.017(3) 0.023(3)
C102 0.068(6) 0.037(3) 0.081(6) 0.007(3) 0.034(4) 0.019(3)
C103 0.059(4) 0.069(4) 0.046(4) 0.005(3) -0.004(3) 0.026(4)
C104 0.063(7) 0.083(5) 0.068(4) -0.003(4) 0.018(5) 0.019(4)
C110 0.062(4) 0.098(5) 0.027(4) -0.015(4) 0.015(3) -0.001(4)
C111 0.067(4) 0.060(4) 0.043(3) 0.008(3) 0.017(3) 0.023(3)
C112 0.068(6) 0.037(3) 0.081(6) 0.007(3) 0.034(4) 0.019(3)
C113 0.059(4) 0.069(4) 0.046(4) 0.005(3) -0.004(3) 0.026(4)
C114 0.063(7) 0.083(5) 0.068(4) -0.003(4) 0.018(5) 0.019(4)
C120 0.062(4) 0.098(5) 0.027(4) -0.015(4) 0.015(3) -0.001(4)
C121 0.067(4) 0.060(4) 0.043(3) 0.008(3) 0.017(3) 0.023(3)
C122 0.068(6) 0.037(3) 0.081(6) 0.007(3) 0.034(4) 0.019(3)
C123 0.059(4) 0.069(4) 0.046(4) 0.005(3) -0.004(3) 0.026(4)
C124 0.063(7) 0.083(5) 0.068(4) -0.003(4) 0.018(5) 0.019(4)

loop_
_atom_type_symbol
_atom_type_description
_atom_type_scat_dispersion_real
_atom_type_scat_dispersion_imag
_atom_type_scat_source
C C 0.0033 0.0016 'International Tables Vol C Tables 4.2.6.8 and 6.1.1.4'
H H 0.0000 0.0000 'International Tables Vol C Tables 4.2.6.8 and 6.1.1.4'
N N 0.0061 0.0033 'International Tables Vol C Tables 4.2.6.8 and 6.1.1.4'
O O 0.0106 0.0060 'International Tables Vol C Tables 4.2.6.8 and 6.1.1.4'
Fe Fe 0.3463 0.8444 'International Tables Vol C Tables 4.2.6.8 and 6.1.1.4'

loop_
_geom_angle_atom_site_label_1
_geom_angle_atom_site_label_2
_geom_angle_atom_site_label_3
_geom_angle
_geom_angle_site_symmetry_1
_geom_angle_site_symmetry_3
_geom_angle_publ_flag
O18 Fe1 O1 100.90(6) . . ?
O18 Fe1 O41 96.04(6) . . ?
O1 Fe1 O41 95.78(6) . . ?
O18 Fe1 N11 86.40(6) . . ?
O1 Fe1 N11 108.38(6) . . ?
O41 Fe1 N11 154.85(6) . . ?
O18 Fe1 N8 165.23(6) . . ?
O1 Fe1 N8 91.46(6) . . ?
O41 Fe1 N8 90.67(6) . . ?
N11 Fe1 N8 82.01(6) . . ?
O18 Fe1 O42 88.29(6) . . ?
O1 Fe1 O42 154.23(6) . . ?
O41 Fe1 O42 59.07(5) . . ?
N11 Fe1 O42 96.09(6) . . ?
N8 Fe1 O42 83.88(6) . . ?
C1 O1 Fe1 123.22(12) . . ?
O1 C1 C6 118.20(17) . . ?
O1 C1 C2 121.36(17) . . ?
C6 C1 C2 120.45(17) . . ?
C3 C2 C1 116.84(19) . . ?
C3 C2 C19 121.79(18) . . ?
C1 C2 C19 121.35(17) . . ?
C4 C3 C2 124.0(2) . . ?
C5 C4 C3 117.33(18) . . ?
C5 C4 C23 120.3(2) . . ?
C3 C4 C23 122.4(2) . . ?
C6 C5 C4 121.28(19) . . ?
C5 C6 C1 120.00(18) . . ?
C5 C6 C7 121.69(18) . . ?
C1 C6 C7 118.23(16) . . ?
N8 C7 C6 113.63(15) . . ?
C35 N8 C9 108.82(15) . . ?
C35 N8 C7 108.39(15) . . ?
C9 N8 C7 110.71(15) . . ?
C35 N8 Fe1 117.58(12) . . ?
C9 N8 Fe1 104.48(11) . . ?
C7 N8 Fe1 106.76(11) . . ?
N8 C9 C10 111.11(15) . . ?
N11 C10 C9 111.77(15) . . ?
C36 N11 C10 109.44(15) . . ?
C36 N11 C12 110.14(15) . . ?
C10 N11 C12 109.84(15) . . ?
C36 N11 Fe1 110.73(12) . . ?
C10 N11 Fe1 109.78(11) . . ?
C12 N11 Fe1 106.88(11) . . ?
N11 C12 C13 115.50(15) . . ?
C14 C13 C18 119.54(17) . . ?
C14 C13 C12 117.03(17) . . ?
C18 C13 C12 123.37(16) . . ?
C15 C14 C13 121.66(19) . . ?
C14 C15 C16 117.33(18) . . ?
C14 C15 C27 122.16(19) . . ?
C16 C15 C27 120.48(19) . . ?
C17 C16 C15 123.53(18) . . ?
C16 C17 C18 117.58(18) . . ?
C16 C17 C31 122.07(17) . . ?
C18 C17 C31 120.35(16) . . ?
C18 O18 Fe1 132.96(12) . . ?
O18 C18 C13 120.46(17) . . ?
O18 C18 C17 119.18(17) . . ?
C13 C18 C17 120.33(17) . . ?
C2 C19 C20 112.36(19) . . ?
C2 C19 C22 110.87(17) . . ?
C20 C19 C22 107.1(2) . . ?
C2 C19 C21 110.32(17) . . ?
C20 C19 C21 106.81(18) . . ?
C22 C19 C21 109.24(19) . . ?
C25 C23 C4 112.6(2) . . ?
C25 C23 C26 108.6(2) . . ?
C4 C23 C26 109.1(2) . . ?
C25 C23 C24 107.7(2) . . ?
C4 C23 C24 109.46(18) . . ?
C26 C23 C24 109.3(3) . . ?
C29 C27 C30 114.4(3) . . ?
C29 C27 C28X 58.4(4) . . ?
C30 C27 C28X 131.1(4) . . ?
C29 C27 C30X 138.6(4) . . ?
C30 C27 C30X 39.3(4) . . ?
C28X C27 C30X 110.2(4) . . ?
C29 C27 C15 109.1(2) . . ?
C30 C27 C15 112.3(2) . . ?
C28X C27 C15 115.3(4) . . ?
C30X C27 C15 111.2(4) . . ?
C29 C27 C29X 51.8(4) . . ?
C30 C27 C29X 68.7(5) . . ?
C28X C27 C29X 106.3(4) . . ?
C30X C27 C29X 106.5(4) . . ?
C15 C27 C29X 106.8(4) . . ?
C29 C27 C28 106.9(3) . . ?
C30 C27 C28 105.7(3) . . ?
C28X C27 C28 49.1(4) . . ?
C30X C27 C28 69.0(4) . . ?
C15 C27 C28 108.0(2) . . ?
C29X C27 C28 144.0(4) . . ?
C34 C31 C17 111.82(16) . . ?
C34 C31 C32 107.58(16) . . ?
C17 C31 C32 110.41(16) . . ?
C34 C31 C33 106.91(17) . . ?
C17 C31 C33 110.07(16) . . ?
C32 C31 C33 109.96(17) . . ?
O43 N40 O41 122.36(17) . . ?
O43 N40 O42 122.54(17) . . ?
O41 N40 O42 115.09(15) . . ?
N40 O41 Fe1 95.08(11) . . ?
N40 O42 Fe1 90.72(10) . . ?
O68 Fe2 O51 102.09(6) . . ?
O68 Fe2 N61 87.11(6) . . ?
O51 Fe2 N61 107.88(6) . . ?
O68 Fe2 O91 97.07(6) . . ?
O51 Fe2 O91 94.52(6) . . ?
N61 Fe2 O91 155.87(6) . . ?
O68 Fe2 O92 88.06(6) . . ?
O51 Fe2 O92 153.29(6) . . ?
N61 Fe2 O92 97.14(5) . . ?
O91 Fe2 O92 59.45(5) . . ?
O68 Fe2 N58 164.53(6) . . ?
O51 Fe2 N58 91.07(6) . . ?
N61 Fe2 N58 81.06(6) . . ?
O91 Fe2 N58 89.87(6) . . ?
O92 Fe2 N58 83.58(5) . . ?
C51 O51 Fe2 123.92(11) . . ?
O51 C51 C56 118.62(16) . . ?
O51 C51 C52 121.15(16) . . ?
C56 C51 C52 120.22(17) . . ?
C53 C52 C51 116.90(17) . . ?
C53 C52 C69 122.07(16) . . ?
C51 C52 C69 121.02(16) . . ?
C52 C53 C54 124.20(17) . . ?
C55 C54 C53 117.12(17) . . ?
C55 C54 C73 122.68(18) . . ?
C53 C54 C73 120.17(17) . . ?
C54 C55 C56 121.23(17) . . ?
C55 C56 C51 120.27(17) . . ?
C55 C56 C57 121.29(16) . . ?
C51 C56 C57 118.31(16) . . ?
N58 C57 C56 113.39(15) . . ?
C85 N58 C59 108.63(14) . . ?
C85 N58 C57 108.64(15) . . ?
C59 N58 C57 110.62(14) . . ?
C85 N58 Fe2 117.84(12) . . ?
C59 N58 Fe2 104.39(11) . . ?
C57 N58 Fe2 106.60(10) . . ?
N58 C59 C60 111.18(15) . . ?
N61 C60 C59 111.26(15) . . ?
C86 N61 C60 109.56(15) . . ?
C86 N61 C62 110.12(14) . . ?
C60 N61 C62 109.44(14) . . ?
C86 N61 Fe2 110.18(11) . . ?
C60 N61 Fe2 110.96(11) . . ?
C62 N61 Fe2 106.54(11) . . ?
N61 C62 C63 115.57(15) . . ?
C64 C63 C68 120.14(17) . . ?
C64 C63 C62 116.74(17) . . ?
C68 C63 C62 123.05(16) . . ?
C65 C64 C63 121.69(19) . . ?
C64 C65 C66 117.01(18) . . ?
C64 C65 C77 122.6(2) . . ?
C66 C65 C77 120.37(18) . . ?
C67 C66 C65 123.87(18) . . ?
C66 C67 C68 117.58(18) . . ?
C66 C67 C81 121.82(17) . . ?
C68 C67 C81 120.59(17) . . ?
C68 O68 Fe2 133.26(12) . . ?
O68 C68 C63 120.43(16) . . ?
O68 C68 C67 119.90(17) . . ?
C63 C68 C67 119.64(17) . . ?
C70 C69 C71 107.98(16) . . ?
C70 C69 C52 111.88(16) . . ?
C71 C69 C52 109.43(16) . . ?
C70 C69 C72 106.85(16) . . ?
C71 C69 C72 108.90(17) . . ?
C52 C69 C72 111.66(15) . . ?
C75 C73 C76 107.8(2) . . ?
C75 C73 C74 109.1(2) . . ?
C76 C73 C74 107.87(19) . . ?
C75 C73 C54 111.91(17) . . ?
C76 C73 C54 111.42(17) . . ?
C74 C73 C54 108.71(18) . . ?
C79 C77 C80 109.7(3) . . ?
C79 C77 C78 110.0(3) . . ?
C80 C77 C78 106.4(2) . . ?
C79 C77 C65 109.2(2) . . ?
C80 C77 C65 112.1(2) . . ?
C78 C77 C65 109.42(19) . . ?
C67 C81 C83 110.86(17) . . ?
C67 C81 C84 111.75(18) . . ?
C83 C81 C84 107.16(18) . . ?
C67 C81 C82 109.75(17) . . ?
C83 C81 C82 109.92(19) . . ?
C84 C81 C82 107.30(18) . . ?
O93 N90 O91 123.03(17) . . ?
O93 N90 O92 122.16(16) . . ?
O91 N90 O92 114.81(15) . . ?
N90 O91 Fe2 93.72(11) . . ?
N90 O92 Fe2 91.99(10) . . ?
C103 C100 C101 110.7(7) . . ?
C102 C101 C100 109.0(6) . . ?
C100 C103 C104 111.9(7) . . ?
C113 C110 C111 106.7(7) . . ?
C110 C111 C112 104.6(7) . . ?
C114 C113 C110 108.4(7) . . ?
C123 C120 C121 108.6(7) . . ?
C122 C121 C120 105.5(8) . . ?
C120 C123 C124 108.7(8) . . ?

loop_
_geom_bond_atom_site_label_1
_geom_bond_atom_site_label_2
_geom_bond_distance
_geom_bond_site_symmetry_2
_geom_bond_publ_flag
Fe1 O18 1.8503(14) . ?
Fe1 O1 1.8606(13) . ?
Fe1 O41 2.1439(14) . ?
Fe1 N11 2.1529(16) . ?
Fe1 N8 2.2294(16) . ?
Fe1 O42 2.2361(14) . ?
O1 C1 1.349(2) . ?
C1 C6 1.411(3) . ?
C1 C2 1.414(3) . ?
C2 C3 1.401(3) . ?
C2 C19 1.531(3) . ?
C3 C4 1.398(3) . ?
C4 C5 1.396(3) . ?
C4 C23 1.539(3) . ?
C5 C6 1.393(3) . ?
C6 C7 1.511(3) . ?
C7 N8 1.499(2) . ?
N8 C35 1.485(2) . ?
N8 C9 1.494(3) . ?
C9 C10 1.518(3) . ?
C10 N11 1.494(2) . ?
N11 C36 1.485(2) . ?
N11 C12 1.497(2) . ?
C12 C13 1.519(3) . ?
C13 C14 1.402(3) . ?
C13 C18 1.406(3) . ?
C14 C15 1.395(3) . ?
C15 C16 1.402(3) . ?
C15 C27 1.538(3) . ?
C16 C17 1.395(3) . ?
C17 C18 1.419(3) . ?
C17 C31 1.539(3) . ?
O18 C18 1.342(2) . ?
C19 C20 1.537(3) . ?
C19 C22 1.539(3) . ?
C19 C21 1.543(3) . ?
C23 C25 1.528(4) . ?
C23 C26 1.540(4) . ?
C23 C24 1.545(4) . ?
C27 C29 1.499(4) . ?
C27 C30 1.515(4) . ?
C27 C28X 1.523(6) . ?
C27 C30X 1.523(6) . ?
C27 C29X 1.582(6) . ?
C27 C28 1.586(4) . ?
C31 C34 1.538(3) . ?
C31 C32 1.542(3) . ?
C31 C33 1.543(3) . ?
N40 O43 1.218(2) . ?
N40 O41 1.278(2) . ?
N40 O42 1.282(2) . ?
Fe2 O68 1.8609(13) . ?
Fe2 O51 1.8637(13) . ?
Fe2 N61 2.1549(16) . ?
Fe2 O91 2.1629(15) . ?
Fe2 O92 2.1948(14) . ?
Fe2 N58 2.2497(16) . ?
O51 C51 1.351(2) . ?
C51 C56 1.407(3) . ?
C51 C52 1.418(2) . ?
C52 C53 1.397(3) . ?
C52 C69 1.541(3) . ?
C53 C54 1.404(3) . ?
C54 C55 1.393(3) . ?
C54 C73 1.539(3) . ?
C55 C56 1.399(3) . ?
C56 C57 1.511(2) . ?
C57 N58 1.500(2) . ?
N58 C85 1.482(2) . ?
N58 C59 1.488(2) . ?
C59 C60 1.521(3) . ?
C60 N61 1.492(2) . ?
N61 C86 1.487(2) . ?
N61 C62 1.498(2) . ?
C62 C63 1.514(3) . ?
C63 C64 1.401(3) . ?
C63 C68 1.405(3) . ?
C64 C65 1.389(3) . ?
C65 C66 1.406(3) . ?
C65 C77 1.537(3) . ?
C66 C67 1.392(3) . ?
C67 C68 1.424(3) . ?
C67 C81 1.537(3) . ?
O68 C68 1.344(2) . ?
C69 C70 1.538(3) . ?
C69 C71 1.541(3) . ?
C69 C72 1.544(3) . ?
C73 C75 1.528(3) . ?
C73 C76 1.534(3) . ?
C73 C74 1.539(3) . ?
C77 C79 1.522(4) . ?
C77 C80 1.526(4) . ?
C77 C78 1.535(3) . ?
C81 C83 1.538(3) . ?
C81 C84 1.541(3) . ?
C81 C82 1.541(3) . ?
N90 O93 1.214(2) . ?
N90 O91 1.278(2) . ?
N90 O92 1.287(2) . ?
C100 C103 1.501(8) . ?
C100 C101 1.544(8) . ?
C101 C102 1.507(8) . ?
C103 C104 1.523(8) . ?
C110 C113 1.537(9) . ?
C110 C111 1.557(9) . ?
C111 C112 1.591(9) . ?
C113 C114 1.534(9) . ?
C120 C123 1.503(9) . ?
C120 C121 1.555(9) . ?
C121 C122 1.554(9) . ?
C123 C124 1.553(9) . ?
